data_4124197
loop_
_publ_author_name
'Huo, Haohua'
'Wang, Chuanyong'
'Harms, Klaus'
'Meggers, Eric'

_publ_section_title
;
 Enantioselective, Catalytic Trichloromethylation through
 Visible-Light-Activated Photoredox Catalysis with a Chiral Iridium
 Complex.
;
_journal_issue 30
_journal_name_full 'Journal of the American Chemical Society'
_journal_page_first 9551
_journal_page_last 9554
_journal_paper_doi 10.1021/jacs.5b06010
_journal_volume 137
_journal_year 2015
_chemical_absolute_configuration ad
_chemical_formula_moiety 'C18 H13 Cl3 N2 O'
_chemical_formula_sum 'C18 H13 Cl3 N2 O'
_chemical_formula_weight 379.65
_chemical_name_common 3hnb
_space_group_crystal_system orthorhombic
_space_group_IT_number 19
_space_group_name_Hall 'P 2ac 2ab'
_space_group_name_H-M_alt 'P 21 21 21'
_symmetry_space_group_name_Hall 'P 2ac 2ab'
_symmetry_space_group_name_H-M 'P 21 21 21'
_atom_sites_solution_hydrogens difmap
_atom_sites_solution_primary direct
_atom_sites_solution_secondary difmap
_audit_creation_method SHELXL-2014/7
_cell_angle_alpha 90
_cell_angle_beta 90
_cell_angle_gamma 90
_cell_formula_units_Z 4
_cell_length_a 8.5247(3)
_cell_length_b 9.7490(4)
_cell_length_c 20.5673(7)
_cell_measurement_reflns_used 9868
_cell_measurement_temperature 110(2)
_cell_measurement_theta_max 29.5786
_cell_measurement_theta_min 2.3119
_cell_volume 1709.29(11)
_computing_cell_refinement 'BRUKER SAINT'
_computing_data_collection 'BRUKER APEX2 2014.9-0'
_computing_data_reduction 'SAINT V8.34A (Bruker AXS Inc., 2013)'
_computing_molecular_graphics 'DIAMOND (Crystal Impact)'
_computing_structure_refinement 'SHELXL-2014/7 (Sheldrick, 2014)'
_computing_structure_solution 'XT V2014/1 (Bruker AXS Inc., 2014)'
_diffrn_ambient_temperature 110(2)
_diffrn_detector_area_resol_mean 7.9
_diffrn_measured_fraction_theta_full 0.998
_diffrn_measured_fraction_theta_max 0.998
_diffrn_measurement_device_type 'Bruker D8 QUEST area detector'
_diffrn_measurement_method '\w and \f scans'
_diffrn_radiation_type MoK\a
_diffrn_radiation_wavelength 0.71073
_diffrn_reflns_av_R_equivalents 0.0228
_diffrn_reflns_av_unetI/netI 0.0220
_diffrn_reflns_laue_measured_fraction_full 0.998
_diffrn_reflns_laue_measured_fraction_max 0.998
_diffrn_reflns_limit_h_max 11
_diffrn_reflns_limit_h_min -11
_diffrn_reflns_limit_k_max 13
_diffrn_reflns_limit_k_min -10
_diffrn_reflns_limit_l_max 28
_diffrn_reflns_limit_l_min -28
_diffrn_reflns_number 16634
_diffrn_reflns_point_group_measured_fraction_full 0.999
_diffrn_reflns_point_group_measured_fraction_max 0.998
_diffrn_reflns_theta_full 25.242
_diffrn_reflns_theta_max 29.602
_diffrn_reflns_theta_min 2.312
_diffrn_source 'microfocus sealed X-ray tube'
_exptl_absorpt_coefficient_mu 0.543
_exptl_absorpt_correction_T_max 0.97
_exptl_absorpt_correction_T_min 0.79
_exptl_absorpt_correction_type numerical
_exptl_absorpt_process_details 'SADABS V2014/5 (Bruker AXS Inc.)'
_exptl_crystal_colour colourless
_exptl_crystal_density_diffrn 1.475
_exptl_crystal_density_method 'not measured'
_exptl_crystal_description plate
_exptl_crystal_F_000 776
_exptl_crystal_size_max 0.35
_exptl_crystal_size_mid 0.23
_exptl_crystal_size_min 0.05
_refine_diff_density_max 0.281
_refine_diff_density_min -0.206
_refine_diff_density_rms 0.049
_refine_ls_abs_structure_details
; 
 Flack x determined using 1945 quotients [(I+)-(I-)]/[(I+)+(I-)] 
 (Parsons, Flack and Wagner, Acta Cryst. B69 (2013) 249-259). 
;
_refine_ls_abs_structure_Flack 0.039(11)
_refine_ls_extinction_method none
_refine_ls_goodness_of_fit_ref 1.068
_refine_ls_hydrogen_treatment refall
_refine_ls_matrix_type full
_refine_ls_number_parameters 269
_refine_ls_number_reflns 4796
_refine_ls_number_restraints 0
_refine_ls_restrained_S_all 1.068
_refine_ls_R_factor_all 0.0248
_refine_ls_R_factor_gt 0.0233
_refine_ls_shift/su_max 0.001
_refine_ls_shift/su_mean 0.000
_refine_ls_structure_factor_coef Fsqd
_refine_ls_weighting_details 'w=1/[\s^2^(Fo^2^)+(0.0309P)^2^+0.2999P] where P=(Fo^2^+2Fc^2^)/3'
_refine_ls_weighting_scheme calc
_refine_ls_wR_factor_gt 0.0577
_refine_ls_wR_factor_ref 0.0583
_reflns_Friedel_coverage 0.756
_reflns_friedel_fraction_full 1.000
_reflns_friedel_fraction_max 0.999
_reflns_number_gt 4638
_reflns_number_total 4796
_reflns_threshold_expression 'I > 2\s(I)'
_cod_data_source_file ja5b06010_si_002.cif
_cod_data_source_block test_0m
_cod_depositor_comments 'Adding full bibliography for 4124197.cif.'
_cod_database_code 4124197
_shelx_shelxl_version_number 2014/7
_shelx_space_group_comment
; 
The symmetry employed for this shelxl refinement is uniquely defined 
by the following loop, which should always be used as a source of 
symmetry information in preference to the above space-group names. 
They are only intended as comments. 
;
_shelx_estimated_absorpt_t_min 0.833
_shelx_estimated_absorpt_t_max 0.973

loop_
_space_group_symop_operation_xyz
'x, y, z'
'x+1/2, -y+1/2, -z'
'-x, y+1/2, -z+1/2'
'-x+1/2, -y, z+1/2'

loop_
_atom_site_label
_atom_site_type_symbol
_atom_site_fract_x
_atom_site_fract_y
_atom_site_fract_z
_atom_site_U_iso_or_equiv
_atom_site_adp_type
_atom_site_occupancy
_atom_site_site_symmetry_order
_atom_site_calc_flag
Cl1 Cl 1.03701(5) 0.05668(4) 0.03609(2) 0.02176(9) Uani 1 1 d
Cl2 Cl 0.83607(6) -0.10358(4) 0.11859(2) 0.02745(11) Uani 1 1 d
Cl3 Cl 1.07760(5) 0.07005(4) 0.17403(2) 0.02218(9) Uani 1 1 d
O1 O 0.74963(15) 0.11653(14) 0.22397(6) 0.0226(3) Uani 1 1 d
N5 N 0.49960(16) 0.28032(15) 0.10920(7) 0.0166(3) Uani 1 1 d
N8 N 0.46267(15) 0.27526(14) 0.21649(6) 0.0139(2) Uani 1 1 d
C1 C 0.71056(18) 0.17005(16) 0.17329(8) 0.0148(3) Uani 1 1 d
C2 C 0.81444(18) 0.17385(15) 0.11231(7) 0.0126(3) Uani 1 1 d
C3 C 0.93486(18) 0.05622(15) 0.11152(7) 0.0154(3) Uani 1 1 d
C4 C 0.56020(18) 0.24144(16) 0.16569(7) 0.0140(3) Uani 1 1 d
C6 C 0.3596(2) 0.34065(19) 0.12408(8) 0.0200(3) Uani 1 1 d
C7 C 0.33571(19) 0.33978(18) 0.19009(8) 0.0185(3) Uani 1 1 d
C9 C 0.48692(18) 0.25362(16) 0.28515(7) 0.0142(3) Uani 1 1 d
C10 C 0.39803(19) 0.15577(17) 0.31699(8) 0.0169(3) Uani 1 1 d
C11 C 0.4214(2) 0.13571(17) 0.38335(8) 0.0201(3) Uani 1 1 d
C12 C 0.5320(2) 0.21313(18) 0.41638(8) 0.0213(3) Uani 1 1 d
C13 C 0.6189(2) 0.3116(2) 0.38389(9) 0.0231(3) Uani 1 1 d
C14 C 0.5959(2) 0.33257(19) 0.31766(8) 0.0201(3) Uani 1 1 d
C15 C 0.88817(17) 0.31477(16) 0.10420(7) 0.0128(3) Uani 1 1 d
C16 C 0.93549(19) 0.39281(17) 0.15752(7) 0.0156(3) Uani 1 1 d
C17 C 1.0045(2) 0.52106(18) 0.14860(9) 0.0207(3) Uani 1 1 d
C18 C 1.0287(2) 0.57117(18) 0.08623(9) 0.0228(3) Uani 1 1 d
C19 C 0.9822(2) 0.49369(18) 0.03300(9) 0.0217(3) Uani 1 1 d
C20 C 0.9109(2) 0.36714(16) 0.04173(8) 0.0171(3) Uani 1 1 d
H1 H 0.757(2) 0.162(2) 0.0760(10) 0.012(5) Uiso 1 1 d
H2 H 0.248(3) 0.378(2) 0.2198(10) 0.021(5) Uiso 1 1 d
H3 H 0.293(3) 0.380(2) 0.0917(10) 0.020(5) Uiso 1 1 d
H10 H 0.325(3) 0.102(2) 0.2948(11) 0.025(6) Uiso 1 1 d
H11 H 0.362(3) 0.067(3) 0.4041(11) 0.031(6) Uiso 1 1 d
H12 H 0.549(3) 0.200(2) 0.4624(10) 0.018(5) Uiso 1 1 d
H13 H 0.704(3) 0.369(3) 0.4075(11) 0.030(6) Uiso 1 1 d
H14 H 0.662(3) 0.398(2) 0.2957(11) 0.026(6) Uiso 1 1 d
H16 H 0.922(3) 0.358(2) 0.1996(11) 0.026(6) Uiso 1 1 d
H17 H 1.039(3) 0.577(2) 0.1859(11) 0.027(6) Uiso 1 1 d
H18 H 1.074(3) 0.655(3) 0.0818(12) 0.034(7) Uiso 1 1 d
H19 H 1.008(3) 0.523(2) -0.0103(12) 0.029(6) Uiso 1 1 d
H20 H 0.878(3) 0.312(2) 0.0034(11) 0.019(5) Uiso 1 1 d

loop_
_atom_site_aniso_label
_atom_site_aniso_U_11
_atom_site_aniso_U_22
_atom_site_aniso_U_33
_atom_site_aniso_U_23
_atom_site_aniso_U_13
_atom_site_aniso_U_12
Cl1 0.0259(2) 0.02040(17) 0.01902(17) -0.00293(14) 0.01051(15) 0.00322(16)
Cl2 0.0293(2) 0.01284(16) 0.0402(3) -0.00006(16) 0.01132(19) -0.00306(16)
Cl3 0.01879(18) 0.02584(19) 0.02190(17) 0.00226(16) -0.00155(15) 0.00905(16)
O1 0.0223(6) 0.0309(7) 0.0146(5) 0.0074(5) 0.0041(5) 0.0090(5)
N5 0.0150(6) 0.0208(6) 0.0141(6) 0.0003(5) -0.0010(5) 0.0019(5)
N8 0.0113(6) 0.0170(6) 0.0135(5) -0.0016(5) 0.0005(5) -0.0001(5)
C1 0.0139(6) 0.0166(7) 0.0138(6) -0.0005(6) 0.0023(6) 0.0019(6)
C2 0.0131(6) 0.0143(6) 0.0103(6) -0.0001(5) 0.0011(5) 0.0022(5)
C3 0.0165(7) 0.0132(6) 0.0164(6) -0.0003(6) 0.0038(6) 0.0006(6)
C4 0.0124(6) 0.0169(6) 0.0125(6) -0.0009(5) 0.0019(5) 0.0005(6)
C6 0.0153(7) 0.0256(8) 0.0190(8) -0.0008(6) -0.0028(6) 0.0035(6)
C7 0.0120(7) 0.0235(8) 0.0200(8) -0.0027(6) -0.0001(6) 0.0036(7)
C9 0.0132(7) 0.0167(7) 0.0128(6) -0.0013(5) 0.0022(5) 0.0020(6)
C10 0.0167(7) 0.0153(7) 0.0185(7) -0.0024(6) 0.0015(6) -0.0009(6)
C11 0.0254(8) 0.0156(7) 0.0193(7) 0.0019(6) 0.0046(7) -0.0009(6)
C12 0.0271(9) 0.0218(8) 0.0149(7) -0.0003(6) 0.0009(6) 0.0040(7)
C13 0.0233(8) 0.0283(8) 0.0176(8) -0.0042(7) -0.0019(6) -0.0045(7)
C14 0.0196(8) 0.0238(8) 0.0169(7) -0.0012(6) 0.0026(6) -0.0077(7)
C15 0.0116(6) 0.0130(6) 0.0136(6) 0.0006(5) 0.0006(5) 0.0028(5)
C16 0.0157(7) 0.0178(7) 0.0133(6) -0.0015(5) -0.0010(6) 0.0051(6)
C17 0.0167(7) 0.0178(7) 0.0278(8) -0.0058(6) -0.0033(7) 0.0026(6)
C18 0.0193(8) 0.0138(7) 0.0352(9) 0.0027(7) 0.0017(7) 0.0009(7)
C19 0.0235(8) 0.0200(7) 0.0217(8) 0.0078(6) 0.0034(7) 0.0031(7)
C20 0.0200(7) 0.0177(7) 0.0134(7) 0.0014(6) 0.0001(6) 0.0027(6)

loop_
_atom_type_symbol
_atom_type_description
_atom_type_scat_dispersion_real
_atom_type_scat_dispersion_imag
_atom_type_scat_source
C C 0.0033 0.0016 'International Tables Vol C Tables 4.2.6.8 and 6.1.1.4'
H H 0.0000 0.0000 'International Tables Vol C Tables 4.2.6.8 and 6.1.1.4'
N N 0.0061 0.0033 'International Tables Vol C Tables 4.2.6.8 and 6.1.1.4'
O O 0.0106 0.0060 'International Tables Vol C Tables 4.2.6.8 and 6.1.1.4'
Cl Cl 0.1484 0.1585 'International Tables Vol C Tables 4.2.6.8 and 6.1.1.4'

loop_
_geom_angle_atom_site_label_1
_geom_angle_atom_site_label_2
_geom_angle_atom_site_label_3
_geom_angle
C4 N5 C6 105.49(13)
C7 N8 C4 106.72(13)
C7 N8 C9 124.79(13)
C4 N8 C9 128.45(13)
O1 C1 C4 122.40(14)
O1 C1 C2 123.65(14)
C4 C1 C2 113.92(13)
C15 C2 C1 110.48(12)
C15 C2 C3 113.36(12)
C1 C2 C3 112.04(12)
C15 C2 H1 104.4(13)
C1 C2 H1 111.0(13)
C3 C2 H1 105.2(13)
C2 C3 Cl3 113.13(10)
C2 C3 Cl2 109.65(11)
Cl3 C3 Cl2 109.40(8)
C2 C3 Cl1 109.50(10)
Cl3 C3 Cl1 107.21(8)
Cl2 C3 Cl1 107.79(8)
N5 C4 N8 111.18(13)
N5 C4 C1 124.68(14)
N8 C4 C1 124.13(13)
N5 C6 C7 110.40(15)
N5 C6 H3 122.4(13)
C7 C6 H3 127.1(13)
N8 C7 C6 106.19(14)
N8 C7 H2 120.2(12)
C6 C7 H2 133.6(12)
C14 C9 C10 121.62(15)
C14 C9 N8 119.30(14)
C10 C9 N8 119.06(14)
C9 C10 C11 118.84(15)
C9 C10 H10 121.5(14)
C11 C10 H10 119.6(14)
C12 C11 C10 120.08(16)
C12 C11 H11 122.1(14)
C10 C11 H11 117.8(14)
C13 C12 C11 120.34(16)
C13 C12 H12 119.0(13)
C11 C12 H12 120.6(13)
C12 C13 C14 119.91(16)
C12 C13 H13 121.6(13)
C14 C13 H13 118.4(13)
C9 C14 C13 119.20(16)
C9 C14 H14 122.5(14)
C13 C14 H14 118.2(14)
C16 C15 C20 118.96(15)
C16 C15 C2 121.77(14)
C20 C15 C2 119.27(14)
C17 C16 C15 120.52(15)
C17 C16 H16 120.0(14)
C15 C16 H16 119.5(14)
C18 C17 C16 120.02(16)
C18 C17 H17 118.5(14)
C16 C17 H17 121.5(14)
C19 C18 C17 119.66(16)
C19 C18 H18 122.1(17)
C17 C18 H18 118.2(17)
C20 C19 C18 120.48(16)
C20 C19 H19 119.1(14)
C18 C19 H19 120.1(14)
C19 C20 C15 120.34(15)
C19 C20 H20 120.1(13)
C15 C20 H20 119.5(13)

loop_
_geom_bond_atom_site_label_1
_geom_bond_atom_site_label_2
_geom_bond_distance
Cl1 C3 1.7792(15)
Cl2 C3 1.7769(16)
Cl3 C3 1.7753(16)
O1 C1 1.2123(19)
N5 C4 1.327(2)
N5 C6 1.366(2)
N8 C7 1.365(2)
N8 C4 1.3752(19)
N8 C9 1.4428(19)
C1 C4 1.467(2)
C1 C2 1.536(2)
C2 C15 1.520(2)
C2 C3 1.539(2)
C2 H1 0.90(2)
C6 C7 1.373(2)
C6 H3 0.96(2)
C7 H2 1.03(2)
C9 C14 1.379(2)
C9 C10 1.383(2)
C10 C11 1.393(2)
C10 H10 0.93(2)
C11 C12 1.386(3)
C11 H11 0.94(3)
C12 C13 1.385(3)
C12 H12 0.97(2)
C13 C14 1.391(2)
C13 H13 1.04(3)
C14 H14 0.97(2)
C15 C16 1.394(2)
C15 C20 1.396(2)
C16 C17 1.394(2)
C16 H16 0.94(2)
C17 C18 1.388(3)
C17 H17 0.99(2)
C18 C19 1.388(3)
C18 H18 0.91(3)
C19 C20 1.387(2)
C19 H19 0.96(2)
C20 H20 0.99(2)

loop_
_geom_torsion_atom_site_label_1
_geom_torsion_atom_site_label_2
_geom_torsion_atom_site_label_3
_geom_torsion_atom_site_label_4
_geom_torsion
O1 C1 C2 C15 -103.04(18)
C4 C1 C2 C15 75.04(16)
O1 C1 C2 C3 24.4(2)
C4 C1 C2 C3 -157.53(13)
C15 C2 C3 Cl3 59.51(15)
C1 C2 C3 Cl3 -66.37(15)
C15 C2 C3 Cl2 -178.07(10)
C1 C2 C3 Cl2 56.06(14)
C15 C2 C3 Cl1 -60.00(15)
C1 C2 C3 Cl1 174.13(10)
C6 N5 C4 N8 0.00(18)
C6 N5 C4 C1 179.25(15)
C7 N8 C4 N5 -0.65(18)
C9 N8 C4 N5 -178.57(14)
C7 N8 C4 C1 -179.91(15)
C9 N8 C4 C1 2.2(2)
O1 C1 C4 N5 -167.53(17)
C2 C1 C4 N5 14.4(2)
O1 C1 C4 N8 11.6(2)
C2 C1 C4 N8 -166.47(14)
C4 N5 C6 C7 0.7(2)
C4 N8 C7 C6 1.01(18)
C9 N8 C7 C6 179.04(15)
N5 C6 C7 N8 -1.1(2)
C7 N8 C9 C14 -105.43(19)
C4 N8 C9 C14 72.2(2)
C7 N8 C9 C10 73.4(2)
C4 N8 C9 C10 -109.04(18)
C14 C9 C10 C11 -0.9(2)
N8 C9 C10 C11 -179.71(15)
C9 C10 C11 C12 0.1(3)
C10 C11 C12 C13 0.6(3)
C11 C12 C13 C14 -0.4(3)
C10 C9 C14 C13 1.2(3)
N8 C9 C14 C13 179.93(16)
C12 C13 C14 C9 -0.5(3)
C1 C2 C15 C16 35.73(19)
C3 C2 C15 C16 -90.96(17)
C1 C2 C15 C20 -145.00(14)
C3 C2 C15 C20 88.30(17)
C20 C15 C16 C17 0.0(2)
C2 C15 C16 C17 179.24(14)
C15 C16 C17 C18 -1.0(2)
C16 C17 C18 C19 0.8(3)
C17 C18 C19 C20 0.4(3)
C18 C19 C20 C15 -1.4(3)
C16 C15 C20 C19 1.2(2)
C2 C15 C20 C19 -178.06(14)
